data_7132570
loop_
_publ_author_name
'Nakate, Ashwini K.'
'Kataria, Priyanka'
'Sambherao, Pooja I.'
'Krishna, Gamidi Rama'
'Kontham, Ravindar'

_publ_section_title
;
 Divergent access to polycyclic spiro- and fused-<i>N</i>,O-ketals through
 Bi(OTf)<sub>3</sub>-catalyzed [4+2]-annulation of cyclic
 <i>N</i>-sulfonyl ketimines and alkynols.
;
_journal_issue 9
_journal_name_full 'Chemical communications (Cambridge, England)'
_journal_page_first 1144
_journal_page_last 1147
_journal_paper_doi 10.1039/d3cc05599j
_journal_volume 60
_journal_year 2024
_chemical_formula_sum 'C36 H29 N O3 S'
_chemical_formula_weight 555.66
_space_group_crystal_system monoclinic
_space_group_IT_number 14
_space_group_name_Hall '-P 2ybc'
_space_group_name_H-M_alt 'P 1 21/c 1'
_atom_sites_solution_hydrogens geom
_audit_creation_method SHELXL-2014/7
_audit_update_record
;
2022-07-08 deposited with the CCDC.	2023-12-27 downloaded from the CCDC.
;
_cell_angle_alpha 90
_cell_angle_beta 103.185(4)
_cell_angle_gamma 90
_cell_formula_units_Z 4
_cell_length_a 18.5043(18)
_cell_length_b 8.0564(8)
_cell_length_c 18.6190(19)
_cell_measurement_reflns_used 9835
_cell_measurement_temperature 100(2)
_cell_measurement_theta_max 28.49
_cell_measurement_theta_min 2.26
_cell_volume 2702.5(5)
_computing_cell_refinement 'Bruker SAINT'
_computing_data_collection 'Bruker APEX3'
_computing_data_reduction 'Bruker SAINT'
_computing_molecular_graphics 'Bruker SHELXTL'
_computing_publication_material 'Bruker SHELXTL'
_computing_structure_refinement 'SHELXL-2014/7 (Sheldrick, 2014)'
_computing_structure_solution 'SHELXS-97 (Sheldrick 2008)'
_diffrn_ambient_temperature 100(2)
_diffrn_measured_fraction_theta_full 0.999
_diffrn_measured_fraction_theta_max 0.999
_diffrn_measurement_device_type 'Bruker D8 VENTURE Kappa Duo PHOTON II CPAD'
_diffrn_measurement_method '\ f and \w scans'
_diffrn_radiation_type MoK\a
_diffrn_radiation_wavelength 0.71073
_diffrn_reflns_av_R_equivalents 0.0974
_diffrn_reflns_av_unetI/netI 0.0269
_diffrn_reflns_Laue_measured_fraction_full 0.999
_diffrn_reflns_Laue_measured_fraction_max 0.999
_diffrn_reflns_limit_h_max 23
_diffrn_reflns_limit_h_min -23
_diffrn_reflns_limit_k_max 10
_diffrn_reflns_limit_k_min -10
_diffrn_reflns_limit_l_max 23
_diffrn_reflns_limit_l_min -23
_diffrn_reflns_number 132550
_diffrn_reflns_point_group_measured_fraction_full 0.999
_diffrn_reflns_point_group_measured_fraction_max 0.999
_diffrn_reflns_theta_full 25.242
_diffrn_reflns_theta_max 26.998
_diffrn_reflns_theta_min 2.261
_exptl_absorpt_coefficient_mu 0.160
_exptl_absorpt_correction_T_max 0.7392
_exptl_absorpt_correction_T_min 0.6942
_exptl_absorpt_correction_type multi-scan
_exptl_absorpt_process_details 'SADABS; Bruker, 2016'
_exptl_crystal_colour Colorless
_exptl_crystal_density_diffrn 1.366
_exptl_crystal_description Plate
_exptl_crystal_F_000 1168
_exptl_crystal_size_max 0.23
_exptl_crystal_size_mid 0.12
_exptl_crystal_size_min 0.09
_refine_diff_density_max 0.492
_refine_diff_density_min -0.396
_refine_diff_density_rms 0.052
_refine_ls_extinction_coef 0.0066(7)
_refine_ls_extinction_expression Fc^*^=kFc[1+0.001xFc^2^\l^3^/sin(2\q)]^-1/4^
_refine_ls_extinction_method 'SHELXL-2014/7 (Sheldrick 2014'
_refine_ls_goodness_of_fit_ref 1.056
_refine_ls_hydrogen_treatment constr
_refine_ls_matrix_type full
_refine_ls_number_parameters 371
_refine_ls_number_reflns 5900
_refine_ls_number_restraints 0
_refine_ls_restrained_S_all 1.056
_refine_ls_R_factor_all 0.0528
_refine_ls_R_factor_gt 0.0427
_refine_ls_shift/su_max 0.001
_refine_ls_shift/su_mean 0.000
_refine_ls_structure_factor_coef Fsqd
_refine_ls_weighting_details 'w=1/[\s^2^(Fo^2^)+(0.0409P)^2^+2.1533P] where P=(Fo^2^+2Fc^2^)/3'
_refine_ls_weighting_scheme calc
_refine_ls_wR_factor_gt 0.0985
_refine_ls_wR_factor_ref 0.1045
_reflns_Friedel_coverage 0.000
_reflns_number_gt 5062
_reflns_number_total 5900
_reflns_threshold_expression 'I > 2\s(I)'
_cod_data_source_file d3cc05599j2.cif
_cod_data_source_block 4ob
_cod_depositor_comments 'Adding full bibliography for 7132570--7132573.cif.'
_cod_original_sg_symbol_H-M 'P 21/c'
_cod_database_code 7132570
_publcif_datablock.id {3315b4f3-e337-49df-86d8-fdbe8cfcac09}

_shelx_shelxl_version_number 2014/7
_shelx_space_group_comment
;
The symmetry employed for this shelxl refinement is uniquely defined
by the following loop, which should always be used as a source of
symmetry information in preference to the above space-group names.
They are only intended as comments.
;
_publcif_funding_html
;
;

loop_
_space_group_symop_operation_xyz
'x, y, z'
'-x, y+1/2, -z+1/2'
'-x, -y, -z'
'x, -y-1/2, z-1/2'

loop_
_atom_site_label
_atom_site_type_symbol
_atom_site_fract_x
_atom_site_fract_y
_atom_site_fract_z
_atom_site_U_iso_or_equiv
_atom_site_adp_type
_atom_site_occupancy
_atom_site_site_symmetry_order
_atom_site_calc_flag
_atom_site_refinement_flags_posn
_atom_site_refinement_flags_adp
_atom_site_refinement_flags_occupancy
_atom_site_disorder_assembly
_atom_site_disorder_group
C1 C 0.41428(9) 0.2612(2) 0.49472(9) 0.0199(3) Uani 1 1 d . . . . .
C2 C 0.46886(10) 0.2139(2) 0.55574(10) 0.0243(4) Uani 1 1 d . . . . .
H2 H 0.4854 0.1022 0.5628 0.029 Uiso 1 1 calc R U . . .
C3 C 0.49779(10) 0.3370(3) 0.60556(10) 0.0278(4) Uani 1 1 d . . . . .
H3 H 0.5353 0.3098 0.6479 0.033 Uiso 1 1 calc R U . . .
C4 C 0.47296(9) 0.5009(2) 0.59485(10) 0.0255(4) Uani 1 1 d . . . . .
H4 H 0.4940 0.5834 0.6299 0.031 Uiso 1 1 calc R U . . .
C5 C 0.41794(9) 0.5449(2) 0.53366(9) 0.0222(4) Uani 1 1 d . . . . .
H5 H 0.4010 0.6563 0.5267 0.027 Uiso 1 1 calc R U . . .
C6 C 0.38805(9) 0.4223(2) 0.48259(9) 0.0186(3) Uani 1 1 d . . . . .
C7 C 0.33025(8) 0.4378(2) 0.41449(9) 0.0166(3) Uani 1 1 d . . . . .
C8 C 0.29575(9) 0.5750(2) 0.38504(9) 0.0187(3) Uani 1 1 d . . . . .
H8 H 0.3090 0.6778 0.4094 0.022 Uiso 1 1 calc R U . . .
C9 C 0.23647(8) 0.57353(19) 0.31453(9) 0.0168(3) Uani 1 1 d . . . . .
H9 H 0.2586 0.6175 0.2741 0.020 Uiso 1 1 calc R U . . .
C10 C 0.21127(9) 0.39385(19) 0.29510(9) 0.0174(3) Uani 1 1 d . . . . .
H10A H 0.1802 0.3558 0.3287 0.021 Uiso 1 1 calc R U . . .
H10B H 0.1806 0.3901 0.2441 0.021 Uiso 1 1 calc R U . . .
C11 C 0.27747(9) 0.27729(19) 0.30155(9) 0.0169(3) Uani 1 1 d . . . . .
C12 C 0.25781(9) 0.1018(2) 0.26978(9) 0.0192(3) Uani 1 1 d . . . . .
H12A H 0.2041 0.0795 0.2631 0.023 Uiso 1 1 calc R U . . .
H12B H 0.2861 0.0160 0.3027 0.023 Uiso 1 1 calc R U . . .
C13 C 0.28021(9) 0.1041(2) 0.19452(9) 0.0184(3) Uani 1 1 d . . . . .
C14 C 0.34836(9) 0.2191(2) 0.21604(9) 0.0192(3) Uani 1 1 d . . . . .
H14A H 0.3917 0.1579 0.2451 0.023 Uiso 1 1 calc R U . . .
H14B H 0.3616 0.2660 0.1716 0.023 Uiso 1 1 calc R U . . .
C15 C 0.30200(9) -0.0684(2) 0.17101(9) 0.0201(3) Uani 1 1 d . . . . .
C16 C 0.36083(10) -0.1547(2) 0.21531(10) 0.0242(4) Uani 1 1 d . . . . .
H16 H 0.3855 -0.1095 0.2615 0.029 Uiso 1 1 calc R U . . .
C17 C 0.38384(11) -0.3068(2) 0.19263(10) 0.0289(4) Uani 1 1 d . . . . .
H17 H 0.4248 -0.3632 0.2229 0.035 Uiso 1 1 calc R U . . .
C18 C 0.34729(11) -0.3757(2) 0.12626(10) 0.0279(4) Uani 1 1 d . . . . .
H18 H 0.3635 -0.4786 0.1105 0.033 Uiso 1 1 calc R U . . .
C19 C 0.28730(10) -0.2949(2) 0.08303(10) 0.0249(4) Uani 1 1 d . . . . .
H19 H 0.2610 -0.3438 0.0382 0.030 Uiso 1 1 calc R U . . .
C20 C 0.26517(10) -0.1416(2) 0.10500(10) 0.0226(4) Uani 1 1 d . . . . .
H20 H 0.2242 -0.0859 0.0744 0.027 Uiso 1 1 calc R U . . .
C21 C 0.22117(9) 0.1830(2) 0.13234(9) 0.0194(3) Uani 1 1 d . . . . .
C22 C 0.14594(10) 0.1759(2) 0.13063(10) 0.0237(4) Uani 1 1 d . . . . .
H22 H 0.1299 0.1258 0.1705 0.028 Uiso 1 1 calc R U . . .
C23 C 0.09361(10) 0.2408(2) 0.07158(11) 0.0300(4) Uani 1 1 d . . . . .
H23 H 0.0423 0.2346 0.0716 0.036 Uiso 1 1 calc R U . . .
C24 C 0.11553(11) 0.3140(2) 0.01305(11) 0.0320(4) Uani 1 1 d . . . . .
H24 H 0.0797 0.3606 -0.0267 0.038 Uiso 1 1 calc R U . . .
C25 C 0.19018(11) 0.3190(2) 0.01282(11) 0.0314(4) Uani 1 1 d . . . . .
H25 H 0.2059 0.3672 -0.0276 0.038 Uiso 1 1 calc R U . . .
C26 C 0.24211(10) 0.2536(2) 0.07179(10) 0.0253(4) Uani 1 1 d . . . . .
H26 H 0.2932 0.2569 0.0709 0.030 Uiso 1 1 calc R U . . .
C27 C 0.17031(9) 0.68232(19) 0.31910(9) 0.0165(3) Uani 1 1 d . . . . .
C28 C 0.15666(9) 0.7222(2) 0.38647(9) 0.0216(4) Uani 1 1 d . . . . .
H28 H 0.1888 0.6807 0.4300 0.026 Uiso 1 1 calc R U . . .
C29 C 0.09605(10) 0.8235(2) 0.39267(10) 0.0266(4) Uani 1 1 d . . . . .
H29 H 0.0880 0.8490 0.4400 0.032 Uiso 1 1 calc R U . . .
C30 C 0.04921(10) 0.8845(2) 0.33126(10) 0.0257(4) Uani 1 1 d . . . . .
H30 H 0.0094 0.9550 0.3360 0.031 Uiso 1 1 calc R U . . .
C31 C 0.05945(9) 0.8438(2) 0.26042(10) 0.0203(3) Uani 1 1 d . . . . .
C32 C 0.00957(9) 0.9027(2) 0.19578(10) 0.0250(4) Uani 1 1 d . . . . .
H32 H -0.0307 0.9720 0.2003 0.030 Uiso 1 1 calc R U . . .
C33 C 0.01853(10) 0.8615(2) 0.12761(11) 0.0283(4) Uani 1 1 d . . . . .
H33 H -0.0155 0.9012 0.0849 0.034 Uiso 1 1 calc R U . . .
C34 C 0.07841(10) 0.7596(2) 0.12037(10) 0.0268(4) Uani 1 1 d . . . . .
H34 H 0.0843 0.7307 0.0726 0.032 Uiso 1 1 calc R U . . .
C35 C 0.12813(9) 0.7017(2) 0.18130(9) 0.0210(3) Uani 1 1 d . . . . .
H35 H 0.1683 0.6341 0.1752 0.025 Uiso 1 1 calc R U . . .
C36 C 0.12054(9) 0.74136(19) 0.25357(9) 0.0168(3) Uani 1 1 d . . . . .
N1 N 0.31459(7) 0.27791(16) 0.38093(7) 0.0172(3) Uani 1 1 d . . . . .
O1 O 0.42614(7) 0.09197(16) 0.37703(7) 0.0264(3) Uani 1 1 d . . . . .
O2 O 0.33559(8) -0.00483(15) 0.44364(7) 0.0284(3) Uani 1 1 d . . . . .
O3 O 0.32585(6) 0.34717(14) 0.25933(6) 0.0198(3) Uani 1 1 d . . . . .
S1 S 0.37401(2) 0.13326(5) 0.42096(2) 0.01979(11) Uani 1 1 d . . . . .

loop_
_atom_site_aniso_label
_atom_site_aniso_U_11
_atom_site_aniso_U_22
_atom_site_aniso_U_33
_atom_site_aniso_U_23
_atom_site_aniso_U_13
_atom_site_aniso_U_12
C1 0.0204(8) 0.0217(8) 0.0189(8) 0.0024(6) 0.0072(6) 0.0020(6)
C2 0.0242(8) 0.0286(9) 0.0211(8) 0.0072(7) 0.0075(7) 0.0061(7)
C3 0.0209(8) 0.0431(11) 0.0192(8) 0.0040(8) 0.0041(7) 0.0044(8)
C4 0.0204(8) 0.0363(10) 0.0205(8) -0.0048(8) 0.0064(7) -0.0012(7)
C5 0.0176(8) 0.0264(9) 0.0238(8) -0.0035(7) 0.0074(6) 0.0011(7)
C6 0.0148(7) 0.0225(8) 0.0199(8) 0.0006(6) 0.0067(6) 0.0012(6)
C7 0.0145(7) 0.0154(7) 0.0206(8) -0.0030(6) 0.0052(6) -0.0002(6)
C8 0.0160(7) 0.0146(7) 0.0246(8) -0.0037(6) 0.0031(6) -0.0003(6)
C9 0.0165(7) 0.0130(7) 0.0208(8) -0.0013(6) 0.0041(6) 0.0010(6)
C10 0.0176(7) 0.0139(7) 0.0208(8) -0.0014(6) 0.0047(6) 0.0000(6)
C11 0.0182(7) 0.0132(7) 0.0198(8) -0.0003(6) 0.0053(6) 0.0004(6)
C12 0.0224(8) 0.0158(8) 0.0206(8) -0.0012(6) 0.0078(6) -0.0007(6)
C13 0.0207(8) 0.0149(8) 0.0210(8) -0.0012(6) 0.0077(6) 0.0004(6)
C14 0.0220(8) 0.0166(8) 0.0206(8) -0.0002(6) 0.0082(6) 0.0013(6)
C15 0.0270(8) 0.0156(8) 0.0219(8) 0.0005(6) 0.0141(7) 0.0005(6)
C16 0.0359(10) 0.0190(8) 0.0190(8) 0.0008(7) 0.0092(7) 0.0016(7)
C17 0.0423(11) 0.0210(9) 0.0249(9) 0.0045(7) 0.0108(8) 0.0083(8)
C18 0.0436(11) 0.0180(8) 0.0269(9) 0.0012(7) 0.0181(8) 0.0041(8)
C19 0.0344(10) 0.0204(8) 0.0231(9) -0.0028(7) 0.0134(7) -0.0040(7)
C20 0.0265(9) 0.0194(8) 0.0244(9) -0.0015(7) 0.0111(7) -0.0027(7)
C21 0.0236(8) 0.0146(7) 0.0202(8) -0.0047(6) 0.0053(6) -0.0012(6)
C22 0.0232(8) 0.0245(9) 0.0243(9) -0.0046(7) 0.0070(7) -0.0026(7)
C23 0.0229(9) 0.0309(10) 0.0337(10) -0.0047(8) 0.0010(7) 0.0007(8)
C24 0.0356(10) 0.0249(9) 0.0295(10) 0.0018(8) -0.0051(8) -0.0025(8)
C25 0.0387(11) 0.0290(10) 0.0234(9) 0.0028(8) 0.0008(8) -0.0105(8)
C26 0.0257(9) 0.0266(9) 0.0242(9) -0.0008(7) 0.0066(7) -0.0052(7)
C27 0.0161(7) 0.0129(7) 0.0202(8) -0.0019(6) 0.0035(6) -0.0002(6)
C28 0.0208(8) 0.0228(8) 0.0204(8) -0.0025(7) 0.0027(6) 0.0032(7)
C29 0.0276(9) 0.0294(9) 0.0241(9) -0.0072(7) 0.0085(7) 0.0042(7)
C30 0.0213(8) 0.0231(9) 0.0338(10) -0.0049(8) 0.0089(7) 0.0060(7)
C31 0.0175(8) 0.0165(8) 0.0264(9) 0.0004(7) 0.0039(6) -0.0007(6)
C32 0.0179(8) 0.0195(8) 0.0351(10) 0.0038(7) 0.0010(7) 0.0015(7)
C33 0.0259(9) 0.0261(9) 0.0277(9) 0.0066(8) -0.0044(7) -0.0023(7)
C34 0.0316(10) 0.0266(9) 0.0208(9) 0.0014(7) 0.0029(7) -0.0044(8)
C35 0.0225(8) 0.0191(8) 0.0221(8) 0.0000(7) 0.0066(7) -0.0008(6)
C36 0.0165(7) 0.0132(7) 0.0209(8) -0.0007(6) 0.0042(6) -0.0019(6)
N1 0.0196(7) 0.0126(6) 0.0188(7) 0.0004(5) 0.0032(5) 0.0016(5)
O1 0.0295(7) 0.0262(7) 0.0241(6) 0.0017(5) 0.0074(5) 0.0127(5)
O2 0.0382(7) 0.0169(6) 0.0297(7) 0.0058(5) 0.0069(6) 0.0003(5)
O3 0.0229(6) 0.0160(6) 0.0231(6) -0.0004(5) 0.0107(5) -0.0013(5)
S1 0.0243(2) 0.01485(19) 0.0203(2) 0.00297(15) 0.00522(16) 0.00495(16)

loop_
_atom_type_symbol
_atom_type_description
_atom_type_scat_dispersion_real
_atom_type_scat_dispersion_imag
_atom_type_scat_source
C C 0.0033 0.0016 'International Tables Vol C Tables 4.2.6.8 and 6.1.1.4'
H H 0.0000 0.0000 'International Tables Vol C Tables 4.2.6.8 and 6.1.1.4'
N N 0.0061 0.0033 'International Tables Vol C Tables 4.2.6.8 and 6.1.1.4'
O O 0.0106 0.0060 'International Tables Vol C Tables 4.2.6.8 and 6.1.1.4'
S S 0.1246 0.1234 'International Tables Vol C Tables 4.2.6.8 and 6.1.1.4'

loop_
_geom_angle_atom_site_label_1
_geom_angle_atom_site_label_2
_geom_angle_atom_site_label_3
_geom_angle
_geom_angle_site_symmetry_1
_geom_angle_site_symmetry_3
_geom_angle_publ_flag
C6 C1 C2 123.52(17) . . ?
C6 C1 S1 110.77(13) . . ?
C2 C1 S1 125.59(14) . . ?
C3 C2 C1 116.75(17) . . ?
C3 C2 H2 121.6 . . ?
C1 C2 H2 121.6 . . ?
C2 C3 C4 121.26(17) . . ?
C2 C3 H3 119.4 . . ?
C4 C3 H3 119.4 . . ?
C5 C4 C3 120.88(17) . . ?
C5 C4 H4 119.6 . . ?
C3 C4 H4 119.6 . . ?
C4 C5 C6 118.76(17) . . ?
C4 C5 H5 120.6 . . ?
C6 C5 H5 120.6 . . ?
C1 C6 C5 118.83(16) . . ?
C1 C6 C7 112.32(15) . . ?
C5 C6 C7 128.85(15) . . ?
C8 C7 N1 122.47(15) . . ?
C8 C7 C6 127.89(15) . . ?
N1 C7 C6 109.64(13) . . ?
C7 C8 C9 122.58(15) . . ?
C7 C8 H8 118.7 . . ?
C9 C8 H8 118.7 . . ?
C8 C9 C27 112.43(13) . . ?
C8 C9 C10 109.48(13) . . ?
C27 C9 C10 110.49(13) . . ?
C8 C9 H9 108.1 . . ?
C27 C9 H9 108.1 . . ?
C10 C9 H9 108.1 . . ?
C11 C10 C9 111.44(13) . . ?
C11 C10 H10A 109.3 . . ?
C9 C10 H10A 109.3 . . ?
C11 C10 H10B 109.3 . . ?
C9 C10 H10B 109.3 . . ?
H10A C10 H10B 108.0 . . ?
O3 C11 N1 109.89(12) . . ?
O3 C11 C10 107.78(12) . . ?
N1 C11 C10 104.93(12) . . ?
O3 C11 C12 105.74(12) . . ?
N1 C11 C12 113.62(13) . . ?
C10 C11 C12 114.75(13) . . ?
C11 C12 C13 104.31(13) . . ?
C11 C12 H12A 110.9 . . ?
C13 C12 H12A 110.9 . . ?
C11 C12 H12B 110.9 . . ?
C13 C12 H12B 110.9 . . ?
H12A C12 H12B 108.9 . . ?
C21 C13 C15 110.29(13) . . ?
C21 C13 C14 110.25(13) . . ?
C15 C13 C14 111.39(13) . . ?
C21 C13 C12 113.31(13) . . ?
C15 C13 C12 112.82(13) . . ?
C14 C13 C12 98.27(13) . . ?
O3 C14 C13 104.71(12) . . ?
O3 C14 H14A 110.8 . . ?
C13 C14 H14A 110.8 . . ?
O3 C14 H14B 110.8 . . ?
C13 C14 H14B 110.8 . . ?
H14A C14 H14B 108.9 . . ?
C16 C15 C20 118.04(16) . . ?
C16 C15 C13 120.18(15) . . ?
C20 C15 C13 121.76(15) . . ?
C15 C16 C17 120.73(17) . . ?
C15 C16 H16 119.6 . . ?
C17 C16 H16 119.6 . . ?
C18 C17 C16 120.20(18) . . ?
C18 C17 H17 119.9 . . ?
C16 C17 H17 119.9 . . ?
C19 C18 C17 119.81(17) . . ?
C19 C18 H18 120.1 . . ?
C17 C18 H18 120.1 . . ?
C18 C19 C20 119.98(17) . . ?
C18 C19 H19 120.0 . . ?
C20 C19 H19 120.0 . . ?
C19 C20 C15 121.17(17) . . ?
C19 C20 H20 119.4 . . ?
C15 C20 H20 119.4 . . ?
C22 C21 C26 117.45(16) . . ?
C22 C21 C13 122.54(15) . . ?
C26 C21 C13 119.81(15) . . ?
C21 C22 C23 121.14(17) . . ?
C21 C22 H22 119.4 . . ?
C23 C22 H22 119.4 . . ?
C24 C23 C22 120.54(18) . . ?
C24 C23 H23 119.7 . . ?
C22 C23 H23 119.7 . . ?
C23 C24 C25 119.28(18) . . ?
C23 C24 H24 120.4 . . ?
C25 C24 H24 120.4 . . ?
C24 C25 C26 119.89(18) . . ?
C24 C25 H25 120.1 . . ?
C26 C25 H25 120.1 . . ?
C25 C26 C21 121.66(17) . . ?
C25 C26 H26 119.2 . . ?
C21 C26 H26 119.2 . . ?
C28 C27 C36 118.95(14) . . ?
C28 C27 C9 120.22(14) . . ?
C36 C27 C9 120.81(14) . . ?
C27 C28 C29 121.65(16) . . ?
C27 C28 H28 119.2 . . ?
C29 C28 H28 119.2 . . ?
C30 C29 C28 120.39(16) . . ?
C30 C29 H29 119.8 . . ?
C28 C29 H29 119.8 . . ?
C29 C30 C31 120.36(16) . . ?
C29 C30 H30 119.8 . . ?
C31 C30 H30 119.8 . . ?
C30 C31 C32 120.90(16) . . ?
C30 C31 C36 119.65(15) . . ?
C32 C31 C36 119.44(16) . . ?
C33 C32 C31 121.05(16) . . ?
C33 C32 H32 119.5 . . ?
C31 C32 H32 119.5 . . ?
C32 C33 C34 119.86(17) . . ?
C32 C33 H33 120.1 . . ?
C34 C33 H33 120.1 . . ?
C35 C34 C33 120.88(17) . . ?
C35 C34 H34 119.6 . . ?
C33 C34 H34 119.6 . . ?
C34 C35 C36 121.02(16) . . ?
C34 C35 H35 119.5 . . ?
C36 C35 H35 119.5 . . ?
C35 C36 C31 117.75(15) . . ?
C35 C36 C27 123.30(15) . . ?
C31 C36 C27 118.95(15) . . ?
C7 N1 C11 116.12(13) . . ?
C7 N1 S1 112.87(11) . . ?
C11 N1 S1 123.74(11) . . ?
C14 O3 C11 108.93(12) . . ?
O2 S1 O1 115.44(8) . . ?
O2 S1 N1 110.79(8) . . ?
O1 S1 N1 111.64(7) . . ?
O2 S1 C1 112.22(8) . . ?
O1 S1 C1 111.30(8) . . ?
N1 S1 C1 93.38(7) . . ?

loop_
_geom_bond_atom_site_label_1
_geom_bond_atom_site_label_2
_geom_bond_distance
_geom_bond_site_symmetry_2
_geom_bond_publ_flag
C1 C6 1.386(2) . ?
C1 C2 1.390(2) . ?
C1 S1 1.7428(18) . ?
C2 C3 1.380(3) . ?
C2 H2 0.9500 . ?
C3 C4 1.398(3) . ?
C3 H3 0.9500 . ?
C4 C5 1.390(2) . ?
C4 H4 0.9500 . ?
C5 C6 1.394(2) . ?
C5 H5 0.9500 . ?
C6 C7 1.466(2) . ?
C7 C8 1.330(2) . ?
C7 N1 1.432(2) . ?
C8 C9 1.507(2) . ?
C8 H8 0.9500 . ?
C9 C27 1.524(2) . ?
C9 C10 1.538(2) . ?
C9 H9 1.0000 . ?
C10 C11 1.526(2) . ?
C10 H10A 0.9900 . ?
C10 H10B 0.9900 . ?
C11 O3 1.4344(19) . ?
C11 N1 1.481(2) . ?
C11 C12 1.544(2) . ?
C12 C13 1.549(2) . ?
C12 H12A 0.9900 . ?
C12 H12B 0.9900 . ?
C13 C21 1.536(2) . ?
C13 C15 1.539(2) . ?
C13 C14 1.542(2) . ?
C14 O3 1.4287(19) . ?
C14 H14A 0.9900 . ?
C14 H14B 0.9900 . ?
C15 C16 1.392(2) . ?
C15 C20 1.393(2) . ?
C16 C17 1.394(2) . ?
C16 H16 0.9500 . ?
C17 C18 1.383(3) . ?
C17 H17 0.9500 . ?
C18 C19 1.377(3) . ?
C18 H18 0.9500 . ?
C19 C20 1.391(2) . ?
C19 H19 0.9500 . ?
C20 H20 0.9500 . ?
C21 C22 1.386(2) . ?
C21 C26 1.394(2) . ?
C22 C23 1.391(3) . ?
C22 H22 0.9500 . ?
C23 C24 1.379(3) . ?
C23 H23 0.9500 . ?
C24 C25 1.383(3) . ?
C24 H24 0.9500 . ?
C25 C26 1.388(3) . ?
C25 H25 0.9500 . ?
C26 H26 0.9500 . ?
C27 C28 1.373(2) . ?
C27 C36 1.432(2) . ?
C28 C29 1.413(2) . ?
C28 H28 0.9500 . ?
C29 C30 1.360(3) . ?
C29 H29 0.9500 . ?
C30 C31 1.413(2) . ?
C30 H30 0.9500 . ?
C31 C32 1.421(2) . ?
C31 C36 1.429(2) . ?
C32 C33 1.358(3) . ?
C32 H32 0.9500 . ?
C33 C34 1.410(3) . ?
C33 H33 0.9500 . ?
C34 C35 1.369(2) . ?
C34 H34 0.9500 . ?
C35 C36 1.421(2) . ?
C35 H35 0.9500 . ?
N1 S1 1.6580(14) . ?
O1 S1 1.4389(13) . ?
O2 S1 1.4347(13) . ?

loop_
_publcif_info_exptl_table_extra_item
sin_theta_over_lambda_max

loop_
_publcif_info_exptl_table_header_item
?
